data_7151493
loop_
_publ_author_name
'Fleming, Ian'
'Maiti, Pranab'
'Ramarao, Chandrashekar'

_publ_section_title
;
 Stereocontrol of 1,5-related stereocentres using an intermediate silyl
 group?the diastereoselectivity of nucleophilic attack on a double bond
 adjacent to a stereogenic centre carrying a silyl group
;
_journal_issue 22
_journal_name_full 'Organic &amp;  Biomolecular Chemistry'
_journal_page_first 3989
_journal_paper_doi 10.1039/b305880h
_journal_volume 1
_journal_year 2003
_chemical_formula_moiety 'C27 H32 N2 O7 Si'
_chemical_formula_sum 'C27 H32 N2 O7 Si'
_chemical_formula_weight 524.64
_chemical_name_systematic
;
?
;
_space_group_IT_number 19
_symmetry_cell_setting orthorhombic
_symmetry_space_group_name_Hall 'P 2ac 2ab'
_symmetry_space_group_name_H-M 'P 21 21 21'
_atom_sites_solution_hydrogens geom
_atom_sites_solution_primary direct
_atom_sites_solution_secondary difmap
_audit_creation_method SHELXL-97
_cell_angle_alpha 90.00
_cell_angle_beta 90.00
_cell_angle_gamma 90.00
_cell_formula_units_Z 4
_cell_length_a 7.10670(10)
_cell_length_b 14.8638(4)
_cell_length_c 26.2267(7)
_cell_measurement_reflns_used 20598
_cell_measurement_temperature 180(2)
_cell_measurement_theta_max 27.48
_cell_measurement_theta_min 1.00
_cell_volume 2770.39(11)
_computing_cell_refinement 'HKL Scalepack (Otwinowski & Minor 1997)'
_computing_data_collection 'Collect (Nonius B.V. 1998)'
_computing_data_reduction
;
HKL Denzo and Scalepack (Otwinowski & Minor 1997)
;
_computing_publication_material 'SHELXL-97 (Sheldrick 1997)'
_computing_structure_refinement 'SHELXL-97 (Sheldrick 1997)'
_computing_structure_solution 'SIR-92 (Altomare et al. 1994)'
_diffrn_ambient_temperature 180(2)
_diffrn_measured_fraction_theta_full 0.988
_diffrn_measured_fraction_theta_max 0.988
_diffrn_measurement_device_type 'Nonius Kappa CCD'
_diffrn_measurement_method 'Thin slice \w and \f scans'
_diffrn_radiation_source 'fine-focus sealed tube'
_diffrn_radiation_type MoK\a
_diffrn_radiation_wavelength 0.71073
_diffrn_reflns_av_R_equivalents 0.0455
_diffrn_reflns_av_sigmaI/netI 0.0480
_diffrn_reflns_limit_h_max 9
_diffrn_reflns_limit_h_min -9
_diffrn_reflns_limit_k_max 19
_diffrn_reflns_limit_k_min -13
_diffrn_reflns_limit_l_max 34
_diffrn_reflns_limit_l_min -34
_diffrn_reflns_number 17591
_diffrn_reflns_theta_full 27.48
_diffrn_reflns_theta_max 27.48
_diffrn_reflns_theta_min 3.54
_diffrn_standards_number 0
_exptl_absorpt_coefficient_mu 0.131
_exptl_absorpt_correction_T_max 0.991
_exptl_absorpt_correction_T_min 0.892
_exptl_absorpt_correction_type multi-scan
_exptl_absorpt_process_details
;
multi-scan from symmetry-related measurements
Sortav (Blessing 1995)
;
_exptl_crystal_density_diffrn 1.258
_exptl_crystal_density_method 'not measured'
_exptl_crystal_F_000 1112
_exptl_crystal_size_max 0.50
_exptl_crystal_size_mid 0.07
_exptl_crystal_size_min 0.07
_refine_diff_density_max 0.177
_refine_diff_density_min -0.204
_refine_diff_density_rms 0.043
_refine_ls_abs_structure_details 'Flack H D (1983), Acta Cryst. A39, 876-881'
_refine_ls_abs_structure_Flack 0.11(11)
_refine_ls_extinction_method none
_refine_ls_goodness_of_fit_ref 1.048
_refine_ls_hydrogen_treatment mixed
_refine_ls_matrix_type full
_refine_ls_number_parameters 337
_refine_ls_number_reflns 6153
_refine_ls_number_restraints 0
_refine_ls_restrained_S_all 1.048
_refine_ls_R_factor_all 0.0570
_refine_ls_R_factor_gt 0.0405
_refine_ls_shift/su_max 0.002
_refine_ls_shift/su_mean 0.000
_refine_ls_structure_factor_coef Fsqd
_refine_ls_weighting_details 'calc w=1/[\s^2^(Fo^2^)+(0.0325P)^2^+0.5174P] where P=(Fo^2^+2Fc^2^)/3'
_refine_ls_weighting_scheme calc
_refine_ls_wR_factor_gt 0.0825
_refine_ls_wR_factor_ref 0.0889
_reflns_number_gt 5112
_reflns_number_total 6153
_reflns_threshold_expression >2sigma(I)
_cod_data_source_file b305880h.txt
_cod_data_source_block if0103
_cod_depositor_comments
;
The following automatic conversions were performed:
'_symmetry_cell_setting' value 'Orthorhombic' changed to 'orthorhombic'
according to '/home/saulius/struct/CIF-dictionaries/cif_core.dic'
dictionary named 'cif_core.dic' version 2.4.1 from 2010-06-29.

Automatic conversion script
Id: cif_fix_enum 1527 2010-12-29 10:47:43Z saulius 
;
_cod_original_sg_symbol_H-M P2(1)2(1)2(1)
_cod_database_code 7151493

loop_
_symmetry_equiv_pos_as_xyz
'x, y, z'
'-x+1/2, -y, z+1/2'
'x+1/2, -y+1/2, -z'
'-x, y+1/2, -z+1/2'

loop_
_atom_site_label
_atom_site_type_symbol
_atom_site_fract_x
_atom_site_fract_y
_atom_site_fract_z
_atom_site_U_iso_or_equiv
_atom_site_adp_type
_atom_site_occupancy
_atom_site_symmetry_multiplicity
_atom_site_calc_flag
_atom_site_refinement_flags
_atom_site_disorder_assembly
_atom_site_disorder_group
Si1 Si 0.73652(7) 1.08934(3) 0.56385(2) 0.03007(12) Uani 1 1 d . . .
O1 O 0.26019(19) 0.97671(9) 0.51778(5) 0.0389(3) Uani 1 1 d . . .
O2 O 0.34615(17) 0.79467(9) 0.61969(5) 0.0298(3) Uani 1 1 d . . .
O3 O 0.10877(19) 0.70150(11) 0.59819(5) 0.0401(4) Uani 1 1 d . . .
O4 O 0.5114(3) 0.84553(15) 0.79253(7) 0.0724(6) Uani 1 1 d . . .
O5 O 0.3229(2) 0.81038(13) 0.85398(6) 0.0618(5) Uani 1 1 d . . .
O6 O -0.2750(3) 0.67310(13) 0.81459(7) 0.0693(5) Uani 1 1 d . . .
O7 O -0.3356(2) 0.63171(16) 0.73728(8) 0.0791(6) Uani 1 1 d . . .
N1 N 0.3665(3) 0.81211(14) 0.80909(7) 0.0462(5) Uani 1 1 d . . .
N2 N -0.2354(3) 0.66563(14) 0.76951(8) 0.0528(5) Uani 1 1 d . . .
C1 C 0.4078(3) 0.97108(13) 0.49456(7) 0.0294(4) Uani 1 1 d . . .
C2 C 0.5825(2) 0.92477(12) 0.51596(7) 0.0244(4) Uani 1 1 d . . .
H2 H 0.6165 0.8758 0.4915 0.029 Uiso 1 1 calc R . .
C3 C 0.7473(3) 0.99415(12) 0.51487(7) 0.0269(4) Uani 1 1 d . . .
H3 H 0.8629 0.9590 0.5235 0.032 Uiso 1 1 calc R . .
C4 C 0.7759(3) 1.02634(13) 0.45957(7) 0.0323(4) Uani 1 1 d . . .
H4A H 0.8818 1.0696 0.4588 0.039 Uiso 1 1 calc R . .
H4B H 0.8114 0.9741 0.4382 0.039 Uiso 1 1 calc R . .
C5 C 0.6030(3) 1.07097(13) 0.43642(8) 0.0370(5) Uani 1 1 d . . .
H5 H 0.5773 1.1277 0.4557 0.044 Uiso 1 1 calc R . .
C6 C 0.4316(3) 1.00941(14) 0.44173(8) 0.0378(5) Uani 1 1 d . . .
H6A H 0.3172 1.0438 0.4327 0.045 Uiso 1 1 calc R . .
H6B H 0.4436 0.9592 0.4171 0.045 Uiso 1 1 calc R . .
C7 C 0.5509(2) 0.87966(12) 0.56801(7) 0.0252(4) Uani 1 1 d . . .
H7 H 0.5151 0.9262 0.5938 0.030 Uiso 1 1 calc R . .
C8 C 0.7249(3) 0.82655(12) 0.58713(7) 0.0306(4) Uani 1 1 d . . .
H8A H 0.8403 0.8478 0.5697 0.037 Uiso 1 1 calc R . .
H8B H 0.7411 0.8347 0.6243 0.037 Uiso 1 1 calc R . .
C9 C 0.6882(3) 0.72661(13) 0.57455(8) 0.0375(5) Uani 1 1 d . . .
H9A H 0.7895 0.7024 0.5526 0.045 Uiso 1 1 calc R . .
H9B H 0.6824 0.6904 0.6062 0.045 Uiso 1 1 calc R . .
C10 C 0.5003(3) 0.72426(13) 0.54680(7) 0.0309(4) Uani 1 1 d . . .
H10A H 0.5186 0.7267 0.5094 0.037 Uiso 1 1 calc R . .
H10B H 0.4292 0.6691 0.5555 0.037 Uiso 1 1 calc R . .
C11 C 0.3992(2) 0.80708(12) 0.56565(7) 0.0265(4) Uani 1 1 d . . .
H11 H 0.2902 0.8244 0.5436 0.032 Uiso 1 1 calc R . .
C12 C 0.2002(2) 0.74162(12) 0.62957(7) 0.0283(4) Uani 1 1 d . . .
C13 C 0.1610(2) 0.73784(13) 0.68572(7) 0.0281(4) Uani 1 1 d . . .
C14 C 0.2851(3) 0.77387(12) 0.72110(7) 0.0301(4) Uani 1 1 d . . .
H14 H 0.4008 0.7999 0.7105 0.036 Uiso 1 1 calc R . .
C15 C 0.2366(3) 0.77104(13) 0.77194(7) 0.0331(4) Uani 1 1 d . . .
C16 C 0.0694(3) 0.73549(14) 0.78946(8) 0.0365(5) Uani 1 1 d . . .
H16 H 0.0386 0.7345 0.8247 0.044 Uiso 1 1 calc R . .
C17 C -0.0504(3) 0.70157(14) 0.75292(8) 0.0349(5) Uani 1 1 d . . .
C18 C -0.0090(3) 0.70060(14) 0.70133(8) 0.0345(5) Uani 1 1 d . . .
H18 H -0.0941 0.6753 0.6774 0.041 Uiso 1 1 calc R . .
C19 C 0.6358(4) 1.0954(2) 0.38050(9) 0.0595(7) Uani 1 1 d . . .
H19A H 0.5194 1.1196 0.3659 0.089 Uiso 1 1 calc R . .
H19B H 0.6733 1.0414 0.3616 0.089 Uiso 1 1 calc R . .
H19C H 0.7356 1.1407 0.3782 0.089 Uiso 1 1 calc R . .
C20 C 0.4979(3) 1.14102(15) 0.57075(9) 0.0426(5) Uani 1 1 d . . .
H20A H 0.4103 1.0963 0.5846 0.064 Uiso 1 1 calc R . .
H20B H 0.4532 1.1612 0.5373 0.064 Uiso 1 1 calc R . .
H20C H 0.5052 1.1926 0.5940 0.064 Uiso 1 1 calc R . .
C21 C 0.9102(4) 1.17695(16) 0.54413(9) 0.0510(6) Uani 1 1 d . . .
H21A H 1.0330 1.1487 0.5383 0.077 Uiso 1 1 calc R . .
H21B H 0.9215 1.2222 0.5711 0.077 Uiso 1 1 calc R . .
H21C H 0.8673 1.2058 0.5126 0.077 Uiso 1 1 calc R . .
C22 C 0.8134(3) 1.04374(12) 0.62762(7) 0.0308(4) Uani 1 1 d . . .
C23 C 0.9973(3) 1.01162(14) 0.63398(8) 0.0374(5) Uani 1 1 d . . .
H23 H 1.0821 1.0137 0.6060 0.045 Uiso 1 1 calc R . .
C24 C 1.0583(3) 0.97691(16) 0.68020(9) 0.0474(6) Uani 1 1 d . . .
H24 H 1.1839 0.9560 0.6837 0.057 Uiso 1 1 calc R . .
C25 C 0.9362(4) 0.97280(16) 0.72120(9) 0.0534(6) Uani 1 1 d . . .
H25 H 0.9775 0.9482 0.7527 0.064 Uiso 1 1 calc R . .
C26 C 0.7544(4) 1.00439(15) 0.71634(8) 0.0480(5) Uani 1 1 d . . .
H26 H 0.6705 1.0020 0.7445 0.058 Uiso 1 1 calc R . .
C27 C 0.6947(3) 1.03975(14) 0.66997(8) 0.0365(5) Uani 1 1 d . . .
H27 H 0.5697 1.0618 0.6670 0.044 Uiso 1 1 calc R . .

loop_
_atom_site_aniso_label
_atom_site_aniso_U_11
_atom_site_aniso_U_22
_atom_site_aniso_U_33
_atom_site_aniso_U_23
_atom_site_aniso_U_13
_atom_site_aniso_U_12
Si1 0.0330(3) 0.0254(2) 0.0318(3) 0.0010(2) 0.0043(2) -0.0024(2)
O1 0.0274(7) 0.0453(8) 0.0440(8) 0.0056(6) 0.0057(7) 0.0056(7)
O2 0.0307(7) 0.0372(8) 0.0215(6) 0.0012(6) 0.0037(5) -0.0094(6)
O3 0.0301(7) 0.0545(10) 0.0355(8) -0.0041(7) 0.0006(6) -0.0130(7)
O4 0.0703(12) 0.1023(16) 0.0445(10) 0.0013(10) -0.0131(9) -0.0372(12)
O5 0.0712(11) 0.0876(14) 0.0265(8) -0.0013(8) -0.0042(7) 0.0061(10)
O6 0.0637(11) 0.0824(13) 0.0619(12) 0.0128(10) 0.0371(10) -0.0040(10)
O7 0.0459(10) 0.1212(18) 0.0702(13) 0.0092(12) 0.0104(9) -0.0353(11)
N1 0.0544(12) 0.0519(12) 0.0323(10) 0.0033(9) -0.0059(9) -0.0010(10)
N2 0.0414(11) 0.0598(13) 0.0571(13) 0.0142(10) 0.0176(11) -0.0005(10)
C1 0.0284(9) 0.0267(10) 0.0331(10) -0.0011(8) 0.0001(8) 0.0012(8)
C2 0.0238(8) 0.0258(10) 0.0235(9) 0.0000(7) 0.0030(7) 0.0004(8)
C3 0.0246(8) 0.0267(9) 0.0294(9) 0.0038(7) 0.0061(8) 0.0013(8)
C4 0.0336(10) 0.0303(10) 0.0329(10) 0.0048(8) 0.0112(9) 0.0033(9)
C5 0.0429(11) 0.0337(11) 0.0345(11) 0.0100(9) 0.0099(10) 0.0081(9)
C6 0.0381(11) 0.0429(12) 0.0326(11) 0.0097(9) -0.0013(9) 0.0092(9)
C7 0.0265(9) 0.0237(9) 0.0252(9) -0.0004(8) 0.0016(7) -0.0004(7)
C8 0.0305(10) 0.0301(10) 0.0312(10) 0.0057(8) -0.0056(8) -0.0052(8)
C9 0.0348(10) 0.0305(10) 0.0472(13) -0.0002(9) -0.0038(9) 0.0007(8)
C10 0.0326(9) 0.0289(10) 0.0311(10) -0.0028(8) 0.0019(8) -0.0063(8)
C11 0.0277(9) 0.0325(10) 0.0192(8) 0.0025(8) 0.0010(8) -0.0057(8)
C12 0.0255(9) 0.0310(10) 0.0283(9) 0.0016(8) 0.0011(8) -0.0028(8)
C13 0.0268(9) 0.0284(10) 0.0292(10) 0.0040(8) 0.0029(8) -0.0001(8)
C14 0.0298(10) 0.0303(10) 0.0302(10) 0.0058(8) 0.0010(8) 0.0004(8)
C15 0.0381(10) 0.0341(10) 0.0271(9) 0.0047(8) -0.0015(9) 0.0043(9)
C16 0.0435(11) 0.0358(12) 0.0301(10) 0.0089(9) 0.0098(9) 0.0101(10)
C17 0.0309(10) 0.0338(11) 0.0400(12) 0.0082(9) 0.0124(9) 0.0020(9)
C18 0.0297(10) 0.0374(12) 0.0363(11) 0.0073(9) 0.0021(8) -0.0040(9)
C19 0.0660(16) 0.0730(18) 0.0395(13) 0.0258(13) 0.0094(12) 0.0149(14)
C20 0.0481(12) 0.0380(12) 0.0417(12) -0.0052(10) 0.0024(10) 0.0099(10)
C21 0.0625(15) 0.0400(13) 0.0506(14) 0.0031(11) 0.0071(12) -0.0177(12)
C22 0.0336(10) 0.0256(10) 0.0333(10) -0.0042(8) 0.0008(8) -0.0060(8)
C23 0.0381(11) 0.0314(11) 0.0428(12) -0.0027(9) 0.0025(10) -0.0026(9)
C24 0.0489(13) 0.0391(13) 0.0543(15) 0.0010(11) -0.0102(11) 0.0062(11)
C25 0.0787(18) 0.0411(14) 0.0404(13) 0.0073(11) -0.0102(13) 0.0057(13)
C26 0.0645(15) 0.0450(12) 0.0345(11) 0.0031(9) 0.0114(12) -0.0009(13)
C27 0.0396(11) 0.0353(11) 0.0347(11) -0.0022(8) 0.0071(9) -0.0035(9)

loop_
_atom_type_symbol
_atom_type_description
_atom_type_scat_dispersion_real
_atom_type_scat_dispersion_imag
_atom_type_scat_source
C C 0.0033 0.0016 'International Tables Vol C Tables 4.2.6.8 and 6.1.1.4'
H H 0.0000 0.0000 'International Tables Vol C Tables 4.2.6.8 and 6.1.1.4'
O O 0.0106 0.0060 'International Tables Vol C Tables 4.2.6.8 and 6.1.1.4'
N N 0.0061 0.0033 'International Tables Vol C Tables 4.2.6.8 and 6.1.1.4'
Si Si 0.0817 0.0704 'International Tables Vol C Tables 4.2.6.8 and 6.1.1.4'

loop_
_geom_angle_atom_site_label_1
_geom_angle_atom_site_label_2
_geom_angle_atom_site_label_3
_geom_angle
_geom_angle_site_symmetry_1
_geom_angle_site_symmetry_3
_geom_angle_publ_flag
C21 Si1 C20 109.86(11) . . ?
C21 Si1 C22 107.75(10) . . ?
C20 Si1 C22 108.93(9) . . ?
C21 Si1 C3 107.67(9) . . ?
C20 Si1 C3 113.89(9) . . ?
C22 Si1 C3 108.56(8) . . ?
C12 O2 C11 117.39(13) . . ?
O5 N1 O4 124.5(2) . . ?
O5 N1 C15 118.08(19) . . ?
O4 N1 C15 117.42(18) . . ?
O7 N2 O6 125.2(2) . . ?
O7 N2 C17 117.69(19) . . ?
O6 N2 C17 117.1(2) . . ?
O1 C1 C6 122.09(17) . . ?
O1 C1 C2 123.28(17) . . ?
C6 C1 C2 114.63(16) . . ?
C1 C2 C7 113.83(14) . . ?
C1 C2 C3 107.79(14) . . ?
C7 C2 C3 114.47(14) . . ?
C1 C2 H2 106.7 . . ?
C7 C2 H2 106.7 . . ?
C3 C2 H2 106.7 . . ?
C4 C3 C2 108.75(15) . . ?
C4 C3 Si1 114.07(12) . . ?
C2 C3 Si1 116.54(12) . . ?
C4 C3 H3 105.5 . . ?
C2 C3 H3 105.5 . . ?
Si1 C3 H3 105.5 . . ?
C5 C4 C3 113.83(15) . . ?
C5 C4 H4A 108.8 . . ?
C3 C4 H4A 108.8 . . ?
C5 C4 H4B 108.8 . . ?
C3 C4 H4B 108.8 . . ?
H4A C4 H4B 107.7 . . ?
C4 C5 C19 111.27(17) . . ?
C4 C5 C6 110.22(15) . . ?
C19 C5 C6 110.52(19) . . ?
C4 C5 H5 108.2 . . ?
C19 C5 H5 108.2 . . ?
C6 C5 H5 108.2 . . ?
C1 C6 C5 113.52(17) . . ?
C1 C6 H6A 108.9 . . ?
C5 C6 H6A 108.9 . . ?
C1 C6 H6B 108.9 . . ?
C5 C6 H6B 108.9 . . ?
H6A C6 H6B 107.7 . . ?
C11 C7 C2 112.06(14) . . ?
C11 C7 C8 102.52(14) . . ?
C2 C7 C8 113.12(14) . . ?
C11 C7 H7 109.6 . . ?
C2 C7 H7 109.6 . . ?
C8 C7 H7 109.6 . . ?
C9 C8 C7 106.62(15) . . ?
C9 C8 H8A 110.4 . . ?
C7 C8 H8A 110.4 . . ?
C9 C8 H8B 110.4 . . ?
C7 C8 H8B 110.4 . . ?
H8A C8 H8B 108.6 . . ?
C10 C9 C8 105.82(15) . . ?
C10 C9 H9A 110.6 . . ?
C8 C9 H9A 110.6 . . ?
C10 C9 H9B 110.6 . . ?
C8 C9 H9B 110.6 . . ?
H9A C9 H9B 108.7 . . ?
C11 C10 C9 104.05(15) . . ?
C11 C10 H10A 110.9 . . ?
C9 C10 H10A 110.9 . . ?
C11 C10 H10B 110.9 . . ?
C9 C10 H10B 110.9 . . ?
H10A C10 H10B 109.0 . . ?
O2 C11 C10 109.50(14) . . ?
O2 C11 C7 103.27(13) . . ?
C10 C11 C7 104.68(14) . . ?
O2 C11 H11 112.9 . . ?
C10 C11 H11 112.9 . . ?
C7 C11 H11 112.9 . . ?
O3 C12 O2 125.53(17) . . ?
O3 C12 C13 123.47(17) . . ?
O2 C12 C13 111.00(15) . . ?
C14 C13 C18 120.60(18) . . ?
C14 C13 C12 121.61(16) . . ?
C18 C13 C12 117.72(17) . . ?
C15 C14 C13 118.43(18) . . ?
C15 C14 H14 120.8 . . ?
C13 C14 H14 120.8 . . ?
C14 C15 C16 123.35(19) . . ?
C14 C15 N1 118.04(18) . . ?
C16 C15 N1 118.54(18) . . ?
C17 C16 C15 116.16(18) . . ?
C17 C16 H16 121.9 . . ?
C15 C16 H16 121.9 . . ?
C16 C17 C18 123.54(18) . . ?
C16 C17 N2 118.37(19) . . ?
C18 C17 N2 118.08(19) . . ?
C17 C18 C13 117.90(19) . . ?
C17 C18 H18 121.0 . . ?
C13 C18 H18 121.0 . . ?
C5 C19 H19A 109.5 . . ?
C5 C19 H19B 109.5 . . ?
H19A C19 H19B 109.5 . . ?
C5 C19 H19C 109.5 . . ?
H19A C19 H19C 109.5 . . ?
H19B C19 H19C 109.5 . . ?
Si1 C20 H20A 109.5 . . ?
Si1 C20 H20B 109.5 . . ?
H20A C20 H20B 109.5 . . ?
Si1 C20 H20C 109.5 . . ?
H20A C20 H20C 109.5 . . ?
H20B C20 H20C 109.5 . . ?
Si1 C21 H21A 109.5 . . ?
Si1 C21 H21B 109.5 . . ?
H21A C21 H21B 109.5 . . ?
Si1 C21 H21C 109.5 . . ?
H21A C21 H21C 109.5 . . ?
H21B C21 H21C 109.5 . . ?
C27 C22 C23 117.03(19) . . ?
C27 C22 Si1 123.10(15) . . ?
C23 C22 Si1 119.87(15) . . ?
C24 C23 C22 121.5(2) . . ?
C24 C23 H23 119.3 . . ?
C22 C23 H23 119.3 . . ?
C25 C24 C23 120.0(2) . . ?
C25 C24 H24 120.0 . . ?
C23 C24 H24 120.0 . . ?
C26 C25 C24 120.0(2) . . ?
C26 C25 H25 120.0 . . ?
C24 C25 H25 120.0 . . ?
C25 C26 C27 119.6(2) . . ?
C25 C26 H26 120.2 . . ?
C27 C26 H26 120.2 . . ?
C26 C27 C22 121.8(2) . . ?
C26 C27 H27 119.1 . . ?
C22 C27 H27 119.1 . . ?

loop_
_geom_bond_atom_site_label_1
_geom_bond_atom_site_label_2
_geom_bond_distance
_geom_bond_site_symmetry_2
_geom_bond_publ_flag
Si1 C21 1.867(2) . ?
Si1 C20 1.870(2) . ?
Si1 C22 1.885(2) . ?
Si1 C3 1.9125(18) . ?
O1 C1 1.216(2) . ?
O2 C12 1.329(2) . ?
O2 C11 1.478(2) . ?
O3 C12 1.206(2) . ?
O4 N1 1.223(3) . ?
O5 N1 1.218(2) . ?
O6 N2 1.221(2) . ?
O7 N2 1.215(3) . ?
N1 C15 1.475(3) . ?
N2 C17 1.484(3) . ?
C1 C6 1.508(3) . ?
C1 C2 1.527(2) . ?
C2 C7 1.537(2) . ?
C2 C3 1.560(2) . ?
C2 H2 1.0000 . ?
C3 C4 1.541(2) . ?
C3 H3 1.0000 . ?
C4 C5 1.523(3) . ?
C4 H4A 0.9900 . ?
C4 H4B 0.9900 . ?
C5 C19 1.529(3) . ?
C5 C6 1.529(3) . ?
C5 H5 1.0000 . ?
C6 H6A 0.9900 . ?
C6 H6B 0.9900 . ?
C7 C11 1.527(2) . ?
C7 C8 1.551(2) . ?
C7 H7 1.0000 . ?
C8 C9 1.544(3) . ?
C8 H8A 0.9900 . ?
C8 H8B 0.9900 . ?
C9 C10 1.521(3) . ?
C9 H9A 0.9900 . ?
C9 H9B 0.9900 . ?
C10 C11 1.509(3) . ?
C10 H10A 0.9900 . ?
C10 H10B 0.9900 . ?
C11 H11 1.0000 . ?
C12 C13 1.500(2) . ?
C13 C14 1.388(3) . ?
C13 C18 1.391(3) . ?
C14 C15 1.378(3) . ?
C14 H14 0.9500 . ?
C15 C16 1.379(3) . ?
C16 C17 1.377(3) . ?
C16 H16 0.9500 . ?
C17 C18 1.385(3) . ?
C18 H18 0.9500 . ?
C19 H19A 0.9800 . ?
C19 H19B 0.9800 . ?
C19 H19C 0.9800 . ?
C20 H20A 0.9800 . ?
C20 H20B 0.9800 . ?
C20 H20C 0.9800 . ?
C21 H21A 0.9800 . ?
C21 H21B 0.9800 . ?
C21 H21C 0.9800 . ?
C22 C27 1.396(3) . ?
C22 C23 1.402(3) . ?
C23 C24 1.387(3) . ?
C23 H23 0.9500 . ?
C24 C25 1.383(3) . ?
C24 H24 0.9500 . ?
C25 C26 1.381(4) . ?
C25 H25 0.9500 . ?
C26 C27 1.391(3) . ?
C26 H26 0.9500 . ?
C27 H27 0.9500 . ?

loop_
_geom_torsion_atom_site_label_1
_geom_torsion_atom_site_label_2
_geom_torsion_atom_site_label_3
_geom_torsion_atom_site_label_4
_geom_torsion
_geom_torsion_site_symmetry_1
_geom_torsion_site_symmetry_2
_geom_torsion_site_symmetry_3
_geom_torsion_site_symmetry_4
_geom_torsion_publ_flag
O1 C1 C2 C7 4.3(3) . . . . ?
C6 C1 C2 C7 -175.42(16) . . . . ?
O1 C1 C2 C3 -123.84(18) . . . . ?
C6 C1 C2 C3 56.5(2) . . . . ?
C1 C2 C3 C4 -58.07(19) . . . . ?
C7 C2 C3 C4 174.18(14) . . . . ?
C1 C2 C3 Si1 72.54(17) . . . . ?
C7 C2 C3 Si1 -55.21(18) . . . . ?
C21 Si1 C3 C4 -37.70(17) . . . . ?
C20 Si1 C3 C4 84.37(16) . . . . ?
C22 Si1 C3 C4 -154.10(13) . . . . ?
C21 Si1 C3 C2 -165.77(14) . . . . ?
C20 Si1 C3 C2 -43.70(16) . . . . ?
C22 Si1 C3 C2 77.83(15) . . . . ?
C2 C3 C4 C5 59.5(2) . . . . ?
Si1 C3 C4 C5 -72.48(19) . . . . ?
C3 C4 C5 C19 -176.02(18) . . . . ?
C3 C4 C5 C6 -53.0(2) . . . . ?
O1 C1 C6 C5 128.1(2) . . . . ?
C2 C1 C6 C5 -52.2(2) . . . . ?
C4 C5 C6 C1 47.8(2) . . . . ?
C19 C5 C6 C1 171.19(18) . . . . ?
C1 C2 C7 C11 60.10(19) . . . . ?
C3 C2 C7 C11 -175.29(14) . . . . ?
C1 C2 C7 C8 175.40(15) . . . . ?
C3 C2 C7 C8 -60.0(2) . . . . ?
C11 C7 C8 C9 21.57(19) . . . . ?
C2 C7 C8 C9 -99.30(17) . . . . ?
C7 C8 C9 C10 2.3(2) . . . . ?
C8 C9 C10 C11 -25.7(2) . . . . ?
C12 O2 C11 C10 -76.04(19) . . . . ?
C12 O2 C11 C7 172.89(14) . . . . ?
C9 C10 C11 O2 -69.98(17) . . . . ?
C9 C10 C11 C7 40.16(18) . . . . ?
C2 C7 C11 O2 -161.80(13) . . . . ?
C8 C7 C11 O2 76.61(16) . . . . ?
C2 C7 C11 C10 83.60(17) . . . . ?
C8 C7 C11 C10 -37.99(17) . . . . ?
C11 O2 C12 O3 1.2(3) . . . . ?
C11 O2 C12 C13 -178.48(14) . . . . ?
O3 C12 C13 C14 170.30(18) . . . . ?
O2 C12 C13 C14 -10.0(2) . . . . ?
O3 C12 C13 C18 -12.7(3) . . . . ?
O2 C12 C13 C18 167.03(17) . . . . ?
C18 C13 C14 C15 0.6(3) . . . . ?
C12 C13 C14 C15 177.54(17) . . . . ?
C13 C14 C15 C16 -1.1(3) . . . . ?
C13 C14 C15 N1 -178.07(17) . . . . ?
O5 N1 C15 C14 179.33(19) . . . . ?
O4 N1 C15 C14 -0.8(3) . . . . ?
O5 N1 C15 C16 2.2(3) . . . . ?
O4 N1 C15 C16 -177.9(2) . . . . ?
C14 C15 C16 C17 0.3(3) . . . . ?
N1 C15 C16 C17 177.24(18) . . . . ?
C15 C16 C17 C18 1.1(3) . . . . ?
C15 C16 C17 N2 -177.73(17) . . . . ?
O7 N2 C17 C16 -176.3(2) . . . . ?
O6 N2 C17 C16 4.1(3) . . . . ?
O7 N2 C17 C18 4.8(3) . . . . ?
O6 N2 C17 C18 -174.7(2) . . . . ?
C16 C17 C18 C13 -1.5(3) . . . . ?
N2 C17 C18 C13 177.31(18) . . . . ?
C14 C13 C18 C17 0.6(3) . . . . ?
C12 C13 C18 C17 -176.44(17) . . . . ?
C21 Si1 C22 C27 127.25(18) . . . . ?
C20 Si1 C22 C27 8.11(19) . . . . ?
C3 Si1 C22 C27 -116.41(17) . . . . ?
C21 Si1 C22 C23 -52.93(18) . . . . ?
C20 Si1 C22 C23 -172.06(16) . . . . ?
C3 Si1 C22 C23 63.41(17) . . . . ?
C27 C22 C23 C24 0.4(3) . . . . ?
Si1 C22 C23 C24 -179.46(16) . . . . ?
C22 C23 C24 C25 0.5(3) . . . . ?
C23 C24 C25 C26 -0.9(4) . . . . ?
C24 C25 C26 C27 0.4(4) . . . . ?
C25 C26 C27 C22 0.5(3) . . . . ?
C23 C22 C27 C26 -0.9(3) . . . . ?
Si1 C22 C27 C26 178.94(16) . . . . ?

loop_
_cod_related_entry_id
_cod_related_entry_database
_cod_related_entry_code
1 ChemSpider 9470397
